data_4504784
loop_
_publ_author_name
'George, Sumod'
'Goldberg, Israel'

_publ_section_title
;
 Self-Assembly of Supramolecular Porphyrin Arrays by Hydrogen
 Bonding:&#x2009; New Structures and Reflections
;
_journal_issue 3
_journal_name_full 'Crystal Growth &amp; Design'
_journal_page_first 755
_journal_paper_doi 10.1021/cg050624m
_journal_volume 6
_journal_year 2006
_chemical_formula_moiety 'C50 H36 Mn N4 O10, H2 P O4'
_chemical_formula_sum 'C50 H38 Mn N4 O14 P'
_chemical_formula_weight 1004.75
_chemical_name_systematic
; 
 ? 
;
_space_group_IT_number 96
_symmetry_cell_setting tetragonal
_symmetry_space_group_name_Hall 'P 4nw 2abw'
_symmetry_space_group_name_H-M 'P 43 21 2'
_atom_sites_solution_hydrogens geom
_atom_sites_solution_primary direct
_atom_sites_solution_secondary difmap
_audit_creation_method SHELXL-97
_cell_angle_alpha 90.00
_cell_angle_beta 90.00
_cell_angle_gamma 90.00
_cell_formula_units_Z 4
_cell_length_a 18.6724(6)
_cell_length_b 18.6724(6)
_cell_length_c 16.8341(5)
_cell_measurement_reflns_used 6927
_cell_measurement_temperature 110(2)
_cell_measurement_theta_max 26.0
_cell_measurement_theta_min 2.44
_cell_volume 5869.4(3)
_computing_cell_refinement Denzo
_computing_data_collection 'Collect, Nonius B.V.'
_computing_data_reduction Denzo
_computing_structure_refinement 'SHELXL-97 (Sheldrick, 1997)'
_computing_structure_solution SIR-97
_diffrn_ambient_temperature 110(2)
_diffrn_detector_area_resol_mean '56 microns'
_diffrn_measured_fraction_theta_full 0.981
_diffrn_measured_fraction_theta_max 0.981
_diffrn_measurement_device_type 'Nonius KappaCCD'
_diffrn_measurement_method '0.7 deg. Phi scans'
_diffrn_radiation_monochromator graphite
_diffrn_radiation_source 'fine-focus sealed tube'
_diffrn_radiation_type MoK\a
_diffrn_radiation_wavelength 0.71073
_diffrn_reflns_av_R_equivalents 0.0432
_diffrn_reflns_av_sigmaI/netI 0.0655
_diffrn_reflns_limit_h_max 23
_diffrn_reflns_limit_h_min -23
_diffrn_reflns_limit_k_max 16
_diffrn_reflns_limit_k_min -16
_diffrn_reflns_limit_l_max 19
_diffrn_reflns_limit_l_min -18
_diffrn_reflns_number 11027
_diffrn_reflns_theta_full 25.99
_diffrn_reflns_theta_max 25.99
_diffrn_reflns_theta_min 2.44
_diffrn_standards_number 0
_exptl_absorpt_coefficient_mu 0.311
_exptl_absorpt_correction_type none
_exptl_crystal_colour red
_exptl_crystal_density_diffrn 1.137
_exptl_crystal_density_method 'not measured'
_exptl_crystal_description prism
_exptl_crystal_F_000 2072
_exptl_crystal_size_max 0.30
_exptl_crystal_size_mid 0.20
_exptl_crystal_size_min 0.20
_refine_diff_density_max 0.671
_refine_diff_density_min -0.336
_refine_diff_density_rms 0.076
_refine_ls_abs_structure_details 'Flack H D (1983), Acta Cryst. A39, 876-881'
_refine_ls_abs_structure_Flack 0.11(3)
_refine_ls_extinction_method none
_refine_ls_goodness_of_fit_ref 0.978
_refine_ls_hydrogen_treatment constr
_refine_ls_matrix_type full
_refine_ls_number_parameters 320
_refine_ls_number_reflns 5680
_refine_ls_number_restraints 0
_refine_ls_restrained_S_all 0.978
_refine_ls_R_factor_all 0.0912
_refine_ls_R_factor_gt 0.0663
_refine_ls_shift/su_max 0.000
_refine_ls_shift/su_mean 0.000
_refine_ls_structure_factor_coef Fsqd
_refine_ls_weighting_details 'calc w=1/[\s^2^(Fo^2^)+(0.1149P)^2^+0.0000P] where P=(Fo^2^+2Fc^2^)/3'
_refine_ls_weighting_scheme calc
_refine_ls_wR_factor_gt 0.1676
_refine_ls_wR_factor_ref 0.1802
_reflns_number_gt 3964
_reflns_number_total 5680
_reflns_threshold_expression >2sigma(I)
_cod_data_source_file cg050624msi20051123_105943.cif
_cod_data_source_block Compound-3
_cod_original_sg_symbol_H-M 'P 43212'
_cod_database_code 4504784

loop_
_symmetry_equiv_pos_as_xyz
'x, y, z'
'-x, -y, z+1/2'
'x+1/2, -y+1/2, -z+1/4'
'-x+1/2, y+1/2, -z+3/4'
'-y, -x, -z+1/2'
'y, x, -z'
'y+1/2, -x+1/2, z+1/4'
'-y+1/2, x+1/2, z+3/4'

loop_
_atom_site_label
_atom_site_type_symbol
_atom_site_fract_x
_atom_site_fract_y
_atom_site_fract_z
_atom_site_U_iso_or_equiv
_atom_site_adp_type
_atom_site_occupancy
_atom_site_symmetry_multiplicity
_atom_site_calc_flag
_atom_site_refinement_flags
Mn Mn 0.11464(3) 0.11464(3) 0.0000 0.0314(2) Uani 1 2 d S
C1 C 0.0541(2) -0.0381(2) 0.0090(3) 0.0362(10) Uani 1 1 d .
C2 C 0.0777(2) -0.1107(2) 0.0205(3) 0.0428(11) Uani 1 1 d .
H2 H 0.0480 -0.1521 0.0209 0.051 Uiso 1 1 calc R
C3 C 0.1482(3) -0.1098(2) 0.0306(3) 0.0426(11) Uani 1 1 d .
H3 H 0.1778 -0.1503 0.0396 0.051 Uiso 1 1 calc R
C4 C 0.1718(2) -0.0362(2) 0.0255(3) 0.0366(10) Uani 1 1 d .
C5 C 0.2413(2) -0.0136(2) 0.0376(3) 0.0398(10) Uani 1 1 d .
C6 C 0.2636(2) 0.0574(2) 0.0319(3) 0.0393(11) Uani 1 1 d .
C7 C 0.3372(2) 0.0804(2) 0.0408(3) 0.0463(12) Uani 1 1 d .
H7 H 0.3772 0.0509 0.0529 0.056 Uiso 1 1 calc R
C8 C 0.3379(2) 0.1525(2) 0.0285(3) 0.0426(11) Uani 1 1 d .
H8 H 0.3791 0.1824 0.0283 0.051 Uiso 1 1 calc R
C9 C 0.2664(2) 0.1750(2) 0.0159(3) 0.0376(10) Uani 1 1 d .
C10 C 0.2458(2) 0.2458(2) 0.0000 0.0353(13) Uani 1 2 d S
C11 C -0.0160(2) -0.0160(2) 0.0000 0.0394(15) Uani 1 2 d S
N12 N 0.1133(2) 0.00751(17) 0.0129(2) 0.0360(8) Uani 1 1 d .
N13 N 0.22110(16) 0.11630(18) 0.0183(2) 0.0338(8) Uani 1 1 d .
C14 C -0.0734(2) -0.0734(2) 0.0000 0.0478(17) Uani 1 2 d S
C15 C -0.0819(3) -0.1170(3) -0.0643(4) 0.0675(17) Uani 1 1 d .
H15 H -0.0521 -0.1109 -0.1095 0.081 Uiso 1 1 calc R
C16 C -0.1338(3) -0.1702(3) -0.0641(4) 0.0712(18) Uani 1 1 d .
H16 H -0.1384 -0.2010 -0.1087 0.085 Uiso 1 1 calc R
C17 C -0.1787(2) -0.1787(2) 0.0000 0.0477(16) Uani 1 2 d S
C18 C -0.2344(2) -0.2344(2) 0.0000 0.0521(18) Uani 1 2 d S
O19 O -0.2378(2) -0.2754(2) -0.0603(2) 0.0658(11) Uani 1 1 d .
H19 H -0.2745 -0.3078 -0.0535 0.079 Uiso 0.50 1 calc PR
C20 C 0.3019(2) 0.3019(2) 0.0000 0.0353(14) Uani 1 2 d S
C21 C 0.3423(2) 0.3152(2) 0.0679(3) 0.0443(11) Uani 1 1 d .
H21 H 0.3334 0.2887 0.1151 0.053 Uiso 1 1 calc R
C22 C 0.3958(2) 0.3672(2) 0.0673(3) 0.0416(10) Uani 1 1 d .
H22 H 0.4242 0.3747 0.1134 0.050 Uiso 1 1 calc R
C23 C 0.4077(2) 0.4077(2) 0.0000 0.0347(14) Uani 1 2 d S
C24 C 0.4646(2) 0.4646(2) 0.0000 0.0312(12) Uani 1 2 d S
O25 O 0.50834(16) 0.46587(16) 0.0569(2) 0.0450(8) Uani 1 1 d .
H25 H 0.5401 0.5030 0.0498 0.054 Uiso 0.50 1 calc PR
C26 C 0.2971(2) -0.0691(2) 0.0561(3) 0.0454(11) Uani 1 1 d .
C27 C 0.3123(3) -0.0856(3) 0.1336(3) 0.0555(13) Uani 1 1 d .
H27 H 0.2861 -0.0636 0.1753 0.067 Uiso 1 1 calc R
C28 C 0.3663(3) -0.1350(3) 0.1512(3) 0.0612(14) Uani 1 1 d .
H28 H 0.3774 -0.1458 0.2049 0.073 Uiso 1 1 calc R
C29 C 0.4032(3) -0.1679(3) 0.0910(3) 0.0488(12) Uani 1 1 d .
C30 C 0.3886(3) -0.1542(3) 0.0129(3) 0.0608(14) Uani 1 1 d .
H30 H 0.4134 -0.1787 -0.0282 0.073 Uiso 1 1 calc R
C31 C 0.3343(3) -0.1014(3) -0.0055(3) 0.0554(13) Uani 1 1 d .
H31 H 0.3243 -0.0890 -0.0591 0.066 Uiso 1 1 calc R
C32 C 0.4623(3) -0.2196(3) 0.1121(4) 0.0537(13) Uani 1 1 d .
O33 O 0.4813(2) -0.2329(2) 0.1777(3) 0.0705(12) Uani 1 1 d .
O34 O 0.4917(2) -0.2482(2) 0.0491(3) 0.0740(12) Uani 1 1 d .
H34 H 0.5275 -0.2791 0.0644 0.089 Uiso 1 1 calc R
O35 O 0.13520(16) 0.09555(17) -0.12920(17) 0.0431(7) Uani 1 1 d .
H35 H 0.1011 0.0661 -0.1509 0.052 Uiso 1 1 d R
C36 C 0.1476(4) 0.1476(4) -0.1865(4) 0.091(2) Uani 1 1 d .
H36A H 0.1026 0.1590 -0.2137 0.137 Uiso 1 1 calc R
H36B H 0.1824 0.1297 -0.2252 0.137 Uiso 1 1 calc R
H36C H 0.1665 0.1909 -0.1611 0.137 Uiso 1 1 calc R
P37 P 0.38515(6) 0.38515(6) 0.5000 0.0383(3) Uani 1 2 d S
O38 O 0.31886(14) 0.38448(17) 0.44654(18) 0.0405(7) Uani 1 1 d .
O39 O 0.38249(18) 0.45613(15) 0.54724(19) 0.0444(8) Uani 1 1 d .

loop_
_atom_site_aniso_label
_atom_site_aniso_U_11
_atom_site_aniso_U_22
_atom_site_aniso_U_33
_atom_site_aniso_U_23
_atom_site_aniso_U_13
_atom_site_aniso_U_12
Mn 0.0229(5) 0.013 0.0585(5) -0.001 0.001 -0.0034(4)
C1 0.026(2) 0.022(2) 0.061(3) -0.0068(19) 0.002(2) -0.0080(17)
C2 0.028(2) 0.022(2) 0.078(3) 0.001(2) 0.005(2) -0.0083(19)
C3 0.040(3) 0.019(2) 0.068(3) 0.003(2) -0.001(2) 0.001(2)
C4 0.027(2) 0.024(2) 0.059(3) 0.0005(18) 0.0046(19) -0.0002(19)
C5 0.033(3) 0.023(2) 0.064(3) -0.0020(19) -0.003(2) 0.0021(18)
C6 0.026(2) 0.024(2) 0.068(3) -0.002(2) 0.0012(19) -0.0005(19)
C7 0.021(2) 0.030(2) 0.089(4) 0.002(2) -0.009(2) -0.0074(19)
C8 0.018(2) 0.030(2) 0.080(3) 0.006(2) -0.006(2) -0.0089(18)
C9 0.024(2) 0.028(2) 0.061(3) -0.0015(19) 0.0004(19) -0.0056(18)
C10 0.0247(18) 0.0247(18) 0.057(4) 0.0031(19) -0.0031(19) 0.000(2)
C11 0.0240(19) 0.0240(19) 0.070(4) -0.005(2) 0.005(2) -0.010(2)
N12 0.0275(18) 0.0204(17) 0.060(2) -0.0025(15) 0.0041(18) -0.0048(15)
N13 0.0171(16) 0.0186(16) 0.066(2) 0.0059(17) -0.0039(15) 0.0000(14)
C14 0.029(2) 0.029(2) 0.084(5) -0.001(3) 0.001(3) -0.011(3)
C15 0.061(3) 0.062(4) 0.080(4) -0.020(3) 0.017(3) -0.042(3)
C16 0.071(4) 0.066(4) 0.077(4) -0.014(3) 0.006(3) -0.041(3)
C17 0.040(2) 0.040(2) 0.063(4) -0.003(3) 0.003(3) -0.012(3)
C18 0.040(3) 0.040(3) 0.076(5) 0.013(3) -0.013(3) -0.021(3)
O19 0.067(3) 0.049(2) 0.081(2) 0.0000(19) -0.003(2) -0.0363(19)
C20 0.0176(17) 0.0176(17) 0.071(4) -0.001(2) 0.001(2) -0.004(2)
C21 0.035(3) 0.031(2) 0.067(3) 0.010(2) -0.001(2) -0.009(2)
C22 0.033(3) 0.030(2) 0.062(3) 0.0005(19) -0.010(2) -0.0065(18)
C23 0.0226(18) 0.0226(18) 0.059(4) 0.004(2) -0.004(2) -0.001(2)
C24 0.0269(19) 0.0269(19) 0.040(3) 0.0034(18) -0.0034(18) 0.004(2)
O25 0.0353(17) 0.0279(16) 0.072(2) 0.0140(15) -0.0082(16) -0.0089(13)
C26 0.026(2) 0.026(2) 0.084(3) 0.008(2) 0.007(2) 0.0010(18)
C27 0.047(3) 0.043(3) 0.077(4) 0.013(3) 0.009(3) 0.012(2)
C28 0.064(4) 0.045(3) 0.074(3) 0.013(3) 0.002(3) 0.016(3)
C29 0.036(3) 0.040(3) 0.071(3) 0.011(2) 0.003(2) 0.006(2)
C30 0.049(3) 0.046(3) 0.088(4) -0.006(3) 0.014(3) 0.018(2)
C31 0.054(3) 0.045(3) 0.067(3) -0.010(3) -0.011(3) 0.016(2)
C32 0.044(3) 0.039(3) 0.079(4) 0.006(3) 0.007(3) 0.003(2)
O33 0.063(3) 0.060(3) 0.089(3) 0.016(2) -0.001(2) 0.023(2)
O34 0.060(3) 0.065(3) 0.097(3) 0.000(2) -0.001(2) 0.037(2)
O35 0.0306(17) 0.045(2) 0.0537(17) -0.0081(14) 0.0004(13) -0.0107(12)
C36 0.111(6) 0.076(5) 0.086(4) -0.007(4) 0.015(4) -0.046(4)
P37 0.0209(8) 0.026 0.0682(10) -0.005 0.005 -0.0023(7)
O38 0.0219(14) 0.0259(15) 0.074(2) 0.0034(15) -0.0010(13) 0.0025(13)
O39 0.0330(17) 0.0215(14) 0.079(2) -0.0070(14) 0.0063(16) -0.0026(14)

loop_
_atom_type_symbol
_atom_type_description
_atom_type_scat_dispersion_real
_atom_type_scat_dispersion_imag
_atom_type_scat_source
C C 0.0033 0.0016 'International Tables Vol C Tables 4.2.6.8 and 6.1.1.4'
H H 0.0000 0.0000 'International Tables Vol C Tables 4.2.6.8 and 6.1.1.4'
O O 0.0106 0.0060 'International Tables Vol C Tables 4.2.6.8 and 6.1.1.4'
Mn Mn 0.3368 0.7283 'International Tables Vol C Tables 4.2.6.8 and 6.1.1.4'
P P 0.1023 0.0942 'International Tables Vol C Tables 4.2.6.8 and 6.1.1.4'
N N 0.0061 0.0033 'International Tables Vol C Tables 4.2.6.8 and 6.1.1.4'

loop_
_geom_angle_atom_site_label_1
_geom_angle_atom_site_label_2
_geom_angle_atom_site_label_3
_geom_angle
_geom_angle_site_symmetry_1
_geom_angle_site_symmetry_3
N13 Mn N13 89.6(2) 6 .
N13 Mn N12 90.66(14) 6 6
N13 Mn N12 177.36(15) . 6
N13 Mn N12 177.36(15) 6 .
N13 Mn N12 90.65(14) . .
N12 Mn N12 89.2(2) 6 .
N13 Mn O35 88.96(12) 6 6
N13 Mn O35 90.32(13) . 6
N12 Mn O35 87.05(13) 6 6
N12 Mn O35 93.66(13) . 6
N13 Mn O35 90.33(13) 6 .
N13 Mn O35 88.96(12) . .
N12 Mn O35 93.67(13) 6 .
N12 Mn O35 87.05(13) . .
O35 Mn O35 179.00(17) 6 .
N12 C1 C11 124.9(4) . .
N12 C1 C2 109.1(4) . .
C11 C1 C2 125.9(4) . .
C3 C2 C1 108.0(4) . .
C3 C2 H2 126.0 . .
C1 C2 H2 126.0 . .
C2 C3 C4 107.9(4) . .
C2 C3 H3 126.0 . .
C4 C3 H3 126.0 . .
N12 C4 C5 125.9(4) . .
N12 C4 C3 109.2(4) . .
C5 C4 C3 124.7(4) . .
C4 C5 C6 124.2(4) . .
C4 C5 C26 118.2(4) . .
C6 C5 C26 117.6(4) . .
N13 C6 C5 126.8(4) . .
N13 C6 C7 109.1(4) . .
C5 C6 C7 124.1(4) . .
C8 C7 C6 106.7(4) . .
C8 C7 H7 126.6 . .
C6 C7 H7 126.6 . .
C7 C8 C9 107.8(4) . .
C7 C8 H8 126.1 . .
C9 C8 H8 126.1 . .
N13 C9 C10 125.8(4) . .
N13 C9 C8 109.7(4) . .
C10 C9 C8 124.5(4) . .
C9 C10 C9 123.6(5) 6 .
C9 C10 C20 118.2(3) 6 .
C9 C10 C20 118.2(3) . .
C1 C11 C1 125.3(5) 6 .
C1 C11 C14 117.3(3) 6 .
C1 C11 C14 117.3(3) . .
C4 N12 C1 105.8(3) . .
C4 N12 Mn 126.5(3) . .
C1 N12 Mn 127.7(3) . .
C6 N13 C9 106.6(3) . .
C6 N13 Mn 125.7(3) . .
C9 N13 Mn 127.7(3) . .
C15 C14 C15 119.6(6) . 6
C15 C14 C11 120.2(3) . .
C15 C14 C11 120.2(3) 6 .
C14 C15 C16 120.4(5) . .
C14 C15 H15 119.8 . .
C16 C15 H15 119.8 . .
C17 C16 C15 120.7(5) . .
C17 C16 H16 119.6 . .
C15 C16 H16 119.6 . .
C16 C17 C16 118.3(6) . 6
C16 C17 C18 120.9(3) . .
C16 C17 C18 120.9(3) 6 .
O19 C18 O19 125.1(6) 6 .
O19 C18 C17 117.5(3) 6 .
O19 C18 C17 117.5(3) . .
C18 O19 H19 109.5 . .
C21 C20 C21 118.7(5) 6 .
C21 C20 C10 120.7(3) 6 .
C21 C20 C10 120.7(3) . .
C22 C21 C20 120.5(4) . .
C22 C21 H21 119.8 . .
C20 C21 H21 119.8 . .
C23 C22 C21 120.3(4) . .
C23 C22 H22 119.8 . .
C21 C22 H22 119.8 . .
C22 C23 C22 119.7(5) 6 .
C22 C23 C24 120.2(3) 6 .
C22 C23 C24 120.2(3) . .
O25 C24 O25 123.7(5) 6 .
O25 C24 C23 118.2(3) 6 .
O25 C24 C23 118.2(3) . .
C24 O25 H25 109.5 . .
C27 C26 C31 120.7(4) . .
C27 C26 C5 119.7(4) . .
C31 C26 C5 119.6(5) . .
C26 C27 C28 120.0(5) . .
C26 C27 H27 120.0 . .
C28 C27 H27 120.0 . .
C29 C28 C27 120.1(5) . .
C29 C28 H28 120.0 . .
C27 C28 H28 120.0 . .
C30 C29 C28 121.8(5) . .
C30 C29 C32 119.4(5) . .
C28 C29 C32 118.7(5) . .
C29 C30 C31 118.2(5) . .
C29 C30 H30 120.9 . .
C31 C30 H30 120.9 . .
C26 C31 C30 119.2(5) . .
C26 C31 H31 120.4 . .
C30 C31 H31 120.4 . .
O33 C32 O34 123.0(5) . .
O33 C32 C29 124.8(5) . .
O34 C32 C29 112.2(5) . .
C32 O34 H34 109.5 . .
C36 O35 Mn 126.3(4) . .
C36 O35 H35 105.0 . .
Mn O35 H35 111.3 . .
O35 C36 H36A 109.5 . .
O35 C36 H36B 109.5 . .
H36A C36 H36B 109.5 . .
O35 C36 H36C 109.5 . .
H36A C36 H36C 109.5 . .
H36B C36 H36C 109.5 . .
O38 P37 O38 109.4(3) . 6_556
O38 P37 O39 106.47(18) . .
O38 P37 O39 112.99(16) 6_556 .
O38 P37 O39 112.99(16) . 6_556
O38 P37 O39 106.47(18) 6_556 6_556
O39 P37 O39 108.6(3) . 6_556

loop_
_geom_bond_atom_site_label_1
_geom_bond_atom_site_label_2
_geom_bond_distance
_geom_bond_site_symmetry_2
Mn N13 2.012(3) 6
Mn N13 2.012(3) .
Mn N12 2.012(3) 6
Mn N12 2.012(3) .
Mn O35 2.237(3) 6
Mn O35 2.237(3) .
C1 N12 1.397(5) .
C1 C11 1.381(5) .
C1 C2 1.438(6) .
C2 C3 1.327(6) .
C2 H2 0.9500 .
C3 C4 1.446(6) .
C3 H3 0.9500 .
C4 N12 1.381(6) .
C4 C5 1.379(6) .
C5 C6 1.393(6) .
C5 C26 1.502(6) .
C6 N13 1.376(5) .
C6 C7 1.447(6) .
C7 C8 1.362(6) .
C7 H7 0.9500 .
C8 C9 1.416(6) .
C8 H8 0.9500 .
C9 N13 1.385(5) .
C9 C10 1.402(5) .
C10 C9 1.402(5) 6
C10 C20 1.480(8) .
C11 C1 1.381(5) 6
C11 C14 1.516(8) .
C14 C15 1.363(6) .
C14 C15 1.363(6) 6
C15 C16 1.389(7) .
C15 H15 0.9500 .
C16 C17 1.376(7) .
C16 H16 0.9500 .
C17 C16 1.376(7) 6
C17 C18 1.470(9) .
C18 O19 1.274(5) 6
C18 O19 1.274(5) .
O19 H19 0.9200 .
C20 C21 1.393(6) 6
C20 C21 1.393(6) .
C21 C22 1.391(6) .
C21 H21 0.9500 .
C22 C23 1.381(5) .
C22 H22 0.9500 .
C23 C22 1.381(5) 6
C23 C24 1.501(8) .
C24 O25 1.259(4) 6
C24 O25 1.259(4) .
O25 H25 0.9200 .
C26 C27 1.371(7) .
C26 C31 1.386(7) .
C27 C28 1.398(7) .
C27 H27 0.9500 .
C28 C29 1.370(7) .
C28 H28 0.9500 .
C29 C30 1.367(8) .
C29 C32 1.509(7) .
C30 C31 1.448(7) .
C30 H30 0.9500 .
C31 H31 0.9500 .
C32 O33 1.187(7) .
C32 O34 1.308(7) .
O34 H34 0.9200 .
O35 C36 1.389(7) .
O35 H35 0.9174 .
C36 H36A 0.9800 .
C36 H36B 0.9800 .
C36 H36C 0.9800 .
P37 O38 1.531(3) .
P37 O38 1.531(3) 6_556
P37 O39 1.546(3) .
P37 O39 1.546(3) 6_556

loop_
_geom_hbond_atom_site_label_D
_geom_hbond_atom_site_label_H
_geom_hbond_atom_site_label_A
_geom_hbond_distance_DH
_geom_hbond_distance_HA
_geom_hbond_distance_DA
_geom_hbond_angle_DHA
_geom_hbond_site_symmetry_A
O19 H19 O38 0.92 1.65 2.539(4) 160.2 2_554
O25 H25 O39 0.92 1.64 2.511(4) 157.6 2_664
O34 H34 O38 0.92 1.81 2.663(5) 152.5 5_655
O35 H35 O25 0.92 1.80 2.715(4) 179.9 8_544
